data_7016910
loop_
_publ_author_name
'Khan, Muhammad S.'
'Al-Suti, Mohammed K'
'Shah, Hakkikulla H.'
'Al-Humaimi, Said'
'Al-Battashi, Fathiya R'
'Bjernemose, Jens K.'
'Male, Louise'
'Raithby, Paul R.'
'Zhang, Ning'
'K\"ohler, Anna'
'Warren, John E.'

_publ_section_title
;
 Synthesis and characterization of platinum(ii) di-ynes and poly-ynes
 incorporating ethylenedioxythiophene (EDOT) spacers in the backbone.
;
_journal_issue 39
_journal_name_full 'Dalton transactions (Cambridge, England : 2003)'
_journal_page_first 10174
_journal_page_last 10183
_journal_paper_doi 10.1039/c1dt11010a
_journal_volume 40
_journal_year 2011
_chemical_formula_moiety 'C46 H74 O2 P4 Pt2 S'
_chemical_formula_sum 'C46 H74 O2 P4 Pt2 S'
_chemical_formula_weight 1205.17
_chemical_name_common 'k01prr31 1M'
_chemical_name_systematic
;
?
;
_space_group_IT_number 15
_symmetry_cell_setting monoclinic
_symmetry_space_group_name_Hall '-C 2yc'
_symmetry_space_group_name_H-M 'C 1 2/c 1'
_atom_sites_solution_hydrogens geom
_atom_sites_solution_primary direct
_atom_sites_solution_secondary difmap
_audit_creation_method SHELXL-97
_cell_angle_alpha 90.00
_cell_angle_beta 103.240(1)
_cell_angle_gamma 90.00
_cell_formula_units_Z 8
_cell_length_a 31.8940(3)
_cell_length_b 9.6610(1)
_cell_length_c 33.6030(4)
_cell_measurement_reflns_used 146156
_cell_measurement_temperature 150(2)
_cell_measurement_theta_max 27.48
_cell_measurement_theta_min 2.91
_cell_volume 10078.81(19)
_computing_cell_refinement 'HKL Scalepack (Otwinowski & Minor 1997)'
_computing_data_collection 'Collect (Nonius BV, 1997-2000)'
_computing_data_reduction 'HKL Denzo and Scalepack (Otwinowski & Minor 1997)'
_computing_molecular_graphics 'Ortep-3 for Windows (Farrugia, 1997)'
_computing_publication_material 'WinGX publication routines (Farrugia, 1999)'
_computing_structure_refinement 'SHELXL-97 (Sheldrick, 1997)'
_computing_structure_solution 'DirDif-99 (Beurskens, 1999)'
_diffrn_ambient_temperature 150(2)
_diffrn_measured_fraction_theta_full 0.982
_diffrn_measured_fraction_theta_max 0.982
_diffrn_measurement_device_type 'Nonius KappaCCD'
_diffrn_measurement_method '850 0.6 degree images'
_diffrn_radiation_monochromator graphite
_diffrn_radiation_source 'fine-focus sealed tube'
_diffrn_radiation_type MoK\a
_diffrn_radiation_wavelength 0.71073
_diffrn_reflns_av_R_equivalents 0.0602
_diffrn_reflns_av_sigmaI/netI 0.0432
_diffrn_reflns_limit_h_max 38
_diffrn_reflns_limit_h_min -38
_diffrn_reflns_limit_k_max 11
_diffrn_reflns_limit_k_min -11
_diffrn_reflns_limit_l_max 40
_diffrn_reflns_limit_l_min -37
_diffrn_reflns_number 39442
_diffrn_reflns_theta_full 25.35
_diffrn_reflns_theta_max 25.35
_diffrn_reflns_theta_min 3.67
_diffrn_standards_decay_% 0
_diffrn_standards_interval_count 0
_diffrn_standards_interval_time 0
_diffrn_standards_number 0
_exptl_absorpt_coefficient_mu 5.748
_exptl_absorpt_correction_T_max 0.473
_exptl_absorpt_correction_T_min 0.342
_exptl_absorpt_correction_type multi-scan
_exptl_absorpt_process_details 'Sortav (Blessing, 1995)'
_exptl_crystal_colour 'Pale yellow'
_exptl_crystal_density_diffrn 1.588
_exptl_crystal_density_method 'not measured'
_exptl_crystal_description Block
_exptl_crystal_F_000 4784
_exptl_crystal_size_max 0.24
_exptl_crystal_size_mid 0.23
_exptl_crystal_size_min 0.21
_refine_diff_density_max 1.995
_refine_diff_density_min -1.496
_refine_diff_density_rms 0.163
_refine_ls_extinction_method none
_refine_ls_goodness_of_fit_ref 1.043
_refine_ls_hydrogen_treatment constr
_refine_ls_matrix_type full
_refine_ls_number_parameters 416
_refine_ls_number_reflns 9063
_refine_ls_number_restraints 8
_refine_ls_restrained_S_all 1.049
_refine_ls_R_factor_all 0.0645
_refine_ls_R_factor_gt 0.0490
_refine_ls_shift/su_max 0.006
_refine_ls_shift/su_mean 0.000
_refine_ls_structure_factor_coef Fsqd
_refine_ls_weighting_details 'calc w=1/[\s^2^(Fo^2^)+(0.0545P)^2^+168.1962P] where P=(Fo^2^+2Fc^2^)/3'
_refine_ls_weighting_scheme calc
_refine_ls_wR_factor_gt 0.1194
_refine_ls_wR_factor_ref 0.1287
_reflns_number_gt 7364
_reflns_number_total 9063
_reflns_threshold_expression >2sigma(I)
_cod_data_source_file c1dt11010a.txt
_cod_data_source_block k01prr31
_cod_original_cell_volume 10078.8(2)
_cod_original_sg_symbol_H-M C2/c
_cod_database_code 7016910

loop_
_symmetry_equiv_pos_as_xyz
'x, y, z'
'-x, y, -z+1/2'
'x+1/2, y+1/2, z'
'-x+1/2, y+1/2, -z+1/2'
'-x, -y, -z'
'x, -y, z-1/2'
'-x+1/2, -y+1/2, -z'
'x+1/2, -y+1/2, z-1/2'

loop_
_atom_site_label
_atom_site_type_symbol
_atom_site_fract_x
_atom_site_fract_y
_atom_site_fract_z
_atom_site_U_iso_or_equiv
_atom_site_adp_type
_atom_site_occupancy
_atom_site_symmetry_multiplicity
_atom_site_calc_flag
_atom_site_refinement_flags
C1 C 0.6887(4) 0.2284(13) -0.0344(3) 0.067(3) Uani 1 1 d .
H1A H 0.6634 0.1687 -0.0454 0.081 Uiso 1 1 calc R
H1B H 0.7092 0.2166 -0.0522 0.081 Uiso 1 1 calc R
C2 C 0.6748(4) 0.3683(15) -0.0367(4) 0.085(4) Uiso 1 1 d .
H2A H 0.6600 0.3885 -0.0654 0.102 Uiso 1 1 calc R
H2B H 0.7005 0.4285 -0.0298 0.102 Uiso 1 1 calc R
C3 C 0.6944(3) 0.2482(9) 0.0354(3) 0.042(2) Uani 1 1 d .
C4 C 0.6634(3) 0.3557(9) 0.0279(3) 0.043(2) Uani 1 1 d .
C5 C 0.7089(3) 0.2158(8) 0.0765(3) 0.0380(19) Uani 1 1 d .
C6 C 0.6523(3) 0.4043(9) 0.0628(3) 0.041(2) Uani 1 1 d .
C7 C 0.7413(3) 0.1212(9) 0.0962(3) 0.0402(19) Uani 1 1 d .
C8 C 0.7671(3) 0.0473(9) 0.1174(3) 0.041(2) Uani 1 1 d .
C9 C 0.8505(3) -0.1975(11) 0.1977(3) 0.055(3) Uani 1 1 d .
C10 C 0.8934(4) -0.2135(14) 0.1976(3) 0.074(4) Uani 1 1 d .
H10 H 0.9052 -0.1640 0.1784 0.089 Uiso 1 1 calc R
C11 C 0.9204(5) -0.3047(16) 0.2265(5) 0.094(4) Uiso 1 1 d .
H11 H 0.9501 -0.3151 0.2267 0.113 Uiso 1 1 calc R
C12 C 0.9023(5) -0.3766(17) 0.2538(4) 0.093(4) Uani 1 1 d .
H12 H 0.9202 -0.4357 0.2731 0.111 Uiso 1 1 calc R
C13 C 0.8617(6) -0.3668(16) 0.2543(4) 0.098(5) Uani 1 1 d .
H13 H 0.8500 -0.4199 0.2729 0.117 Uiso 1 1 calc R
C14 C 0.8364(4) -0.2779(13) 0.2273(3) 0.071(3) Uani 1 1 d .
H14 H 0.8070 -0.2698 0.2285 0.085 Uiso 1 1 calc R
C15 C 0.6228(3) 0.5085(9) 0.0681(3) 0.044(2) Uani 1 1 d .
C16 C 0.5976(3) 0.5867(9) 0.0778(3) 0.046(2) Uani 1 1 d .
C17 C 0.5140(3) 0.8570(11) 0.1129(3) 0.055(3) Uani 1 1 d .
C18 C 0.4725(3) 0.8817(12) 0.0891(4) 0.064(3) Uani 1 1 d .
H18 H 0.4635 0.8349 0.0637 0.077 Uiso 1 1 calc R
C19 C 0.4441(3) 0.9726(14) 0.1015(4) 0.077(4) Uani 1 1 d .
H19 H 0.4157 0.9829 0.0853 0.093 Uiso 1 1 calc R
C20 C 0.4565(4) 1.0452(17) 0.1358(4) 0.097(5) Uani 1 1 d .
H20 H 0.4373 1.1085 0.1440 0.116 Uiso 1 1 calc R
C21 C 0.4971(4) 1.0273(17) 0.1590(4) 0.100(5) Uani 1 1 d .
H21 H 0.5060 1.0792 0.1835 0.120 Uiso 1 1 calc R
C22 C 0.5257(3) 0.9359(14) 0.1480(4) 0.084(4) Uani 1 1 d .
H22 H 0.5539 0.9270 0.1648 0.100 Uiso 1 1 calc R
C23 C 0.7523(3) -0.2381(10) 0.0679(3) 0.044(2) Uani 1 1 d .
H23A H 0.7260 -0.2027 0.0754 0.053 Uiso 1 1 calc R
H23B H 0.7625 -0.1648 0.0518 0.053 Uiso 1 1 calc R
C24 C 0.7397(3) -0.3622(11) 0.0403(3) 0.056(2) Uani 1 1 d .
H24A H 0.7175 -0.3350 0.0163 0.084 Uiso 1 1 calc R
H24B H 0.7284 -0.4350 0.0552 0.084 Uiso 1 1 calc R
H24C H 0.7650 -0.3969 0.0316 0.084 Uiso 1 1 calc R
C25 C 0.7737(3) -0.4100(10) 0.1394(3) 0.050(2) Uani 1 1 d .
H25A H 0.7677 -0.4880 0.1198 0.060 Uiso 1 1 calc R
H25B H 0.7965 -0.4402 0.1630 0.060 Uiso 1 1 calc R
C26 C 0.7329(3) -0.3767(12) 0.1540(3) 0.062(3) Uani 1 1 d .
H26A H 0.7238 -0.4588 0.1670 0.092 Uiso 1 1 calc R
H26B H 0.7099 -0.3491 0.1306 0.092 Uiso 1 1 calc R
H26C H 0.7387 -0.3008 0.1739 0.092 Uiso 1 1 calc R
C27 C 0.8402(3) -0.3306(10) 0.0992(3) 0.044(2) Uani 1 1 d .
H27A H 0.8607 -0.3684 0.1235 0.053 Uiso 1 1 calc R
H27B H 0.8311 -0.4076 0.0797 0.053 Uiso 1 1 calc R
C28 C 0.8632(3) -0.2208(11) 0.0791(3) 0.056(3) Uani 1 1 d .
H28A H 0.8882 -0.2627 0.0713 0.084 Uiso 1 1 calc R
H28B H 0.8729 -0.1452 0.0985 0.084 Uiso 1 1 calc R
H28C H 0.8434 -0.1844 0.0547 0.084 Uiso 1 1 calc R
C29 C 0.8560(5) 0.0864(17) 0.2485(5) 0.105(5) Uiso 1 1 d .
H29A H 0.8436 0.0068 0.2604 0.126 Uiso 1 1 calc R
H29B H 0.8850 0.0575 0.2457 0.126 Uiso 1 1 calc R
C30 C 0.8625(6) 0.206(2) 0.2808(6) 0.135(7) Uiso 1 1 d .
H30A H 0.8813 0.1744 0.3064 0.202 Uiso 1 1 calc R
H30B H 0.8346 0.2335 0.2857 0.202 Uiso 1 1 calc R
H30C H 0.8758 0.2859 0.2704 0.202 Uiso 1 1 calc R
C31 C 0.7828(5) 0.2355(17) 0.2001(6) 0.132(6) Uiso 1 1 d D
H31A H 0.7941 0.3155 0.2177 0.158 Uiso 1 1 calc R
H31B H 0.7699 0.2694 0.1722 0.158 Uiso 1 1 calc R
C32 C 0.7495(6) 0.155(2) 0.2176(7) 0.176(9) Uiso 1 1 d D
H32A H 0.7255 0.2162 0.2193 0.264 Uiso 1 1 calc R
H32B H 0.7631 0.1209 0.2450 0.264 Uiso 1 1 calc R
H32C H 0.7387 0.0763 0.1998 0.264 Uiso 1 1 calc R
C33 C 0.8450(8) 0.261(2) 0.1739(10) 0.234(14) Uiso 1 1 d D
H33A H 0.8221 0.2908 0.1502 0.281 Uiso 1 1 calc R
H33B H 0.8509 0.3395 0.1934 0.281 Uiso 1 1 calc R
C34 C 0.8832(9) 0.232(3) 0.1600(9) 0.220(13) Uiso 1 1 d D
H34A H 0.8939 0.3169 0.1499 0.330 Uiso 1 1 calc R
H34B H 0.8767 0.1635 0.1378 0.330 Uiso 1 1 calc R
H34C H 0.9053 0.1944 0.1827 0.330 Uiso 1 1 calc R
C35 C 0.5469(5) 0.3801(13) 0.1243(4) 0.088(4) Uani 1 1 d .
H35A H 0.5269 0.3106 0.1312 0.106 Uiso 1 1 calc R
H35B H 0.5531 0.3523 0.0979 0.106 Uiso 1 1 calc R
C36 C 0.5914(6) 0.376(2) 0.1591(5) 0.123(6) Uiso 1 1 d .
H36A H 0.6037 0.2824 0.1606 0.184 Uiso 1 1 calc R
H36B H 0.5856 0.4007 0.1856 0.184 Uiso 1 1 calc R
H36C H 0.6119 0.4419 0.1521 0.184 Uiso 1 1 calc R
C37 C 0.4670(5) 0.5176(19) 0.0853(6) 0.117(6) Uani 1 1 d .
H37A H 0.4538 0.4348 0.0947 0.140 Uiso 1 1 calc R
H37B H 0.4489 0.5985 0.0881 0.140 Uiso 1 1 calc R
C38 C 0.4676(6) 0.4990(19) 0.0397(5) 0.115(5) Uiso 1 1 d .
H38A H 0.4381 0.4842 0.0237 0.172 Uiso 1 1 calc R
H38B H 0.4854 0.4187 0.0367 0.172 Uiso 1 1 calc R
H38C H 0.4795 0.5822 0.0298 0.172 Uiso 1 1 calc R
C39 C 0.5087(6) 0.577(2) 0.1687(6) 0.127(6) Uiso 1 1 d .
H39A H 0.5349 0.6144 0.1873 0.152 Uiso 1 1 calc R
H39B H 0.4859 0.6485 0.1655 0.152 Uiso 1 1 calc R
C40 C 0.4944(9) 0.452(3) 0.1874(8) 0.196(11) Uiso 1 1 d .
H40A H 0.4876 0.4771 0.2135 0.293 Uiso 1 1 calc R
H40B H 0.5175 0.3830 0.1922 0.293 Uiso 1 1 calc R
H40C H 0.4688 0.4136 0.1690 0.293 Uiso 1 1 calc R
C41 C 0.6004(5) 0.8542(13) 0.0165(4) 0.088(4) Uani 1 1 d .
H41A H 0.6113 0.7585 0.0157 0.106 Uiso 1 1 calc R
H41B H 0.5724 0.8606 -0.0036 0.106 Uiso 1 1 calc R
C42 C 0.6311(8) 0.952(3) 0.0050(8) 0.182(10) Uiso 1 1 d .
H42A H 0.6345 0.9296 -0.0225 0.273 Uiso 1 1 calc R
H42B H 0.6590 0.9437 0.0245 0.273 Uiso 1 1 calc R
H42C H 0.6202 1.0462 0.0055 0.273 Uiso 1 1 calc R
C43 C 0.6484(5) 0.8980(17) 0.0971(4) 0.094(4) Uiso 1 1 d .
H43A H 0.6613 0.8049 0.0967 0.113 Uiso 1 1 calc R
H43B H 0.6643 0.9633 0.0832 0.113 Uiso 1 1 calc R
C44 C 0.6519(4) 0.9482(17) 0.1448(5) 0.102(5) Uani 1 1 d .
H44A H 0.6823 0.9514 0.1593 0.153 Uiso 1 1 calc R
H44B H 0.6365 0.8824 0.1584 0.153 Uiso 1 1 calc R
H44C H 0.6392 1.0404 0.1448 0.153 Uiso 1 1 calc R
C45 C 0.5748(5) 1.0682(13) 0.0677(5) 0.099(4) Uiso 1 1 d D
H45A H 0.5644 1.0888 0.0926 0.119 Uiso 1 1 calc R
H45B H 0.6004 1.1271 0.0686 0.119 Uiso 1 1 calc R
C46 C 0.5418(7) 1.111(3) 0.0330(7) 0.192(10) Uiso 1 1 d D
H46A H 0.5348 1.2088 0.0361 0.288 Uiso 1 1 calc R
H46B H 0.5160 1.0546 0.0313 0.288 Uiso 1 1 calc R
H46C H 0.5523 1.0998 0.0079 0.288 Uiso 1 1 calc R
O1 O 0.7083(2) 0.1823(7) 0.00492(19) 0.0517(16) Uani 1 1 d .
O2 O 0.6461(2) 0.4052(7) -0.0104(2) 0.0552(17) Uani 1 1 d .
P1 P 0.79345(7) -0.2636(2) 0.11488(6) 0.0361(5) Uani 1 1 d .
P2 P 0.82452(10) 0.1124(3) 0.19930(9) 0.0715(9) Uani 1 1 d D
P3 P 0.52056(10) 0.5429(4) 0.11784(9) 0.0673(8) Uani 1 1 d .
P4 P 0.59203(8) 0.8936(3) 0.07069(10) 0.0622(8) Uani 1 1 d D
Pt1 Pt 0.809054(10) -0.07406(4) 0.156555(9) 0.03656(11) Uani 1 1 d .
Pt2 Pt 0.555962(10) 0.72043(4) 0.095121(11) 0.04143(12) Uani 1 1 d .
S1 S 0.68256(7) 0.3184(2) 0.10534(7) 0.0434(5) Uani 1 1 d .

loop_
_atom_site_aniso_label
_atom_site_aniso_U_11
_atom_site_aniso_U_22
_atom_site_aniso_U_33
_atom_site_aniso_U_23
_atom_site_aniso_U_13
_atom_site_aniso_U_12
C1 0.050(6) 0.085(8) 0.058(6) -0.001(6) -0.003(5) 0.025(6)
C3 0.028(4) 0.032(4) 0.058(6) -0.003(4) -0.003(4) 0.002(3)
C4 0.039(5) 0.031(4) 0.054(5) 0.010(4) 0.001(4) 0.008(4)
C5 0.030(4) 0.031(4) 0.050(5) -0.001(4) 0.001(3) 0.001(3)
C6 0.024(4) 0.033(5) 0.063(6) 0.012(4) 0.003(4) 0.008(3)
C7 0.038(5) 0.032(4) 0.047(5) 0.004(4) 0.003(4) 0.001(4)
C8 0.027(4) 0.042(5) 0.050(5) 0.000(4) 0.002(4) 0.005(4)
C9 0.064(7) 0.059(6) 0.035(5) 0.002(4) -0.005(4) 0.027(5)
C10 0.059(7) 0.115(10) 0.042(5) 0.003(6) -0.003(5) 0.040(7)
C12 0.083(10) 0.112(12) 0.068(8) 0.013(8) -0.015(7) 0.003(9)
C13 0.123(13) 0.099(11) 0.056(7) 0.021(7) -0.010(8) -0.008(10)
C14 0.082(8) 0.084(8) 0.040(6) 0.014(6) 0.000(5) 0.011(7)
C15 0.030(5) 0.037(5) 0.065(6) 0.008(4) 0.008(4) 0.004(4)
C16 0.042(5) 0.042(5) 0.052(5) 0.009(4) 0.007(4) -0.001(4)
C17 0.026(5) 0.065(7) 0.074(7) -0.020(5) 0.012(4) 0.000(4)
C18 0.027(5) 0.079(8) 0.085(8) -0.013(6) 0.009(5) 0.003(5)
C19 0.026(5) 0.101(10) 0.097(9) -0.022(8) -0.001(5) 0.014(6)
C20 0.048(7) 0.132(13) 0.108(11) -0.047(10) 0.011(7) 0.024(8)
C21 0.056(8) 0.139(13) 0.095(10) -0.061(10) -0.003(6) 0.032(8)
C22 0.037(6) 0.112(11) 0.092(9) -0.057(8) -0.005(5) 0.010(6)
C23 0.032(5) 0.057(6) 0.041(5) 0.001(4) 0.006(4) 0.006(4)
C24 0.052(6) 0.065(7) 0.047(5) -0.004(5) 0.005(4) -0.010(5)
C25 0.055(6) 0.047(5) 0.046(5) 0.005(4) 0.008(4) 0.000(4)
C26 0.067(7) 0.074(7) 0.049(6) 0.003(5) 0.024(5) -0.009(6)
C27 0.031(5) 0.046(5) 0.056(5) 0.001(4) 0.010(4) 0.009(4)
C28 0.040(5) 0.065(7) 0.066(6) -0.003(5) 0.020(4) 0.004(5)
C35 0.139(12) 0.064(8) 0.067(8) -0.008(6) 0.035(8) -0.049(8)
C37 0.081(10) 0.110(13) 0.164(16) -0.035(12) 0.037(10) -0.043(9)
C41 0.149(13) 0.055(7) 0.072(8) -0.005(6) 0.050(8) -0.007(8)
C44 0.058(8) 0.110(12) 0.121(12) 0.004(10) -0.016(7) -0.011(8)
O1 0.054(4) 0.041(4) 0.054(4) -0.005(3) -0.001(3) 0.011(3)
O2 0.052(4) 0.049(4) 0.060(4) 0.012(3) 0.003(3) 0.017(3)
P1 0.0315(11) 0.0382(12) 0.0374(11) 0.0026(9) 0.0055(8) 0.0061(9)
P2 0.0677(19) 0.0664(19) 0.0667(18) -0.0242(15) -0.0131(14) 0.0257(15)
P3 0.0681(19) 0.078(2) 0.0578(16) -0.0083(15) 0.0180(14) -0.0379(16)
P4 0.0405(14) 0.0494(15) 0.089(2) 0.0241(14) -0.0002(13) -0.0012(12)
Pt1 0.02895(18) 0.04093(19) 0.03694(18) 0.00247(14) 0.00164(12) 0.00966(13)
Pt2 0.02648(18) 0.0422(2) 0.0554(2) -0.00267(16) 0.00891(14) 0.00066(14)
S1 0.0321(11) 0.0389(12) 0.0569(13) 0.0070(10) 0.0056(9) 0.0060(9)

loop_
_atom_type_symbol
_atom_type_description
_atom_type_scat_dispersion_real
_atom_type_scat_dispersion_imag
_atom_type_scat_source
C C 0.0033 0.0016 'International Tables Vol C Tables 4.2.6.8 and 6.1.1.4'
H H 0.0000 0.0000 'International Tables Vol C Tables 4.2.6.8 and 6.1.1.4'
O O 0.0106 0.0060 'International Tables Vol C Tables 4.2.6.8 and 6.1.1.4'
P P 0.1023 0.0942 'International Tables Vol C Tables 4.2.6.8 and 6.1.1.4'
Pt Pt -1.7033 8.3905 'International Tables Vol C Tables 4.2.6.8 and 6.1.1.4'
S S 0.1246 0.1234 'International Tables Vol C Tables 4.2.6.8 and 6.1.1.4'

loop_
_geom_angle_atom_site_label_1
_geom_angle_atom_site_label_2
_geom_angle_atom_site_label_3
_geom_angle
O1 C1 C2 115.0(10)
O1 C1 H1A 108.5
C2 C1 H1A 108.5
O1 C1 H1B 108.5
C2 C1 H1B 108.5
H1A C1 H1B 107.5
C1 C2 O2 115.6(11)
C1 C2 H2A 108.4
O2 C2 H2A 108.4
C1 C2 H2B 108.4
O2 C2 H2B 108.4
H2A C2 H2B 107.4
O1 C3 C5 123.4(7)
O1 C3 C4 122.9(8)
C5 C3 C4 113.7(8)
O2 C4 C6 123.6(7)
O2 C4 C3 122.6(8)
C6 C4 C3 113.8(8)
C3 C5 C7 130.4(8)
C3 C5 S1 109.5(6)
C7 C5 S1 120.0(7)
C4 C6 C15 131.0(8)
C4 C6 S1 109.5(6)
C15 C6 S1 119.5(7)
C8 C7 C5 171.4(10)
C7 C8 Pt1 176.1(8)
C10 C9 C14 114.6(9)
C10 C9 Pt1 123.2(8)
C14 C9 Pt1 122.2(8)
C9 C10 C11 120.4(12)
C9 C10 H10 119.8
C11 C10 H10 119.8
C12 C11 C10 118.7(14)
C12 C11 H11 120.7
C10 C11 H11 120.7
C13 C12 C11 122.7(14)
C13 C12 H12 118.6
C11 C12 H12 118.6
C12 C13 C14 118.3(15)
C12 C13 H13 120.8
C14 C13 H13 120.8
C13 C14 C9 125.2(13)
C13 C14 H14 117.4
C9 C14 H14 117.4
C16 C15 C6 170.5(10)
C15 C16 Pt2 178.9(9)
C22 C17 C18 115.3(9)
C22 C17 Pt2 122.3(7)
C18 C17 Pt2 122.3(8)
C19 C18 C17 122.1(10)
C19 C18 H18 118.9
C17 C18 H18 118.9
C20 C19 C18 120.5(10)
C20 C19 H19 119.8
C18 C19 H19 119.8
C19 C20 C21 119.0(11)
C19 C20 H20 120.5
C21 C20 H20 120.5
C20 C21 C22 121.8(12)
C20 C21 H21 119.1
C22 C21 H21 119.1
C21 C22 C17 121.2(10)
C21 C22 H22 119.4
C17 C22 H22 119.4
C24 C23 P1 117.5(7)
C24 C23 H23A 107.9
P1 C23 H23A 107.9
C24 C23 H23B 107.9
P1 C23 H23B 107.9
H23A C23 H23B 107.2
C23 C24 H24A 109.5
C23 C24 H24B 109.5
H24A C24 H24B 109.5
C23 C24 H24C 109.5
H24A C24 H24C 109.5
H24B C24 H24C 109.5
C26 C25 P1 113.0(7)
C26 C25 H25A 109.0
P1 C25 H25A 109.0
C26 C25 H25B 109.0
P1 C25 H25B 109.0
H25A C25 H25B 107.8
C25 C26 H26A 109.5
C25 C26 H26B 109.5
H26A C26 H26B 109.5
C25 C26 H26C 109.5
H26A C26 H26C 109.5
H26B C26 H26C 109.5
C28 C27 P1 113.0(6)
C28 C27 H27A 109.0
P1 C27 H27A 109.0
C28 C27 H27B 109.0
P1 C27 H27B 109.0
H27A C27 H27B 107.8
C27 C28 H28A 109.5
C27 C28 H28B 109.5
H28A C28 H28B 109.5
C27 C28 H28C 109.5
H28A C28 H28C 109.5
H28B C28 H28C 109.5
C30 C29 P2 120.3(12)
C30 C29 H29A 107.2
P2 C29 H29A 107.2
C30 C29 H29B 107.2
P2 C29 H29B 107.2
H29A C29 H29B 106.9
C29 C30 H30A 109.5
C29 C30 H30B 109.5
H30A C30 H30B 109.5
C29 C30 H30C 109.5
H30A C30 H30C 109.5
H30B C30 H30C 109.5
C32 C31 P2 104.5(11)
C32 C31 H31A 110.9
P2 C31 H31A 110.9
C32 C31 H31B 110.9
P2 C31 H31B 110.9
H31A C31 H31B 108.9
C31 C32 H32A 109.5
C31 C32 H32B 109.5
H32A C32 H32B 109.5
C31 C32 H32C 109.5
H32A C32 H32C 109.5
H32B C32 H32C 109.5
C34 C33 P2 114(2)
C34 C33 H33A 108.7
P2 C33 H33A 108.7
C34 C33 H33B 108.7
P2 C33 H33B 108.7
H33A C33 H33B 107.6
C33 C34 H34A 109.5
C33 C34 H34B 109.5
H34A C34 H34B 109.5
C33 C34 H34C 109.5
H34A C34 H34C 109.5
H34B C34 H34C 109.5
C36 C35 P3 115.0(10)
C36 C35 H35A 108.5
P3 C35 H35A 108.5
C36 C35 H35B 108.5
P3 C35 H35B 108.5
H35A C35 H35B 107.5
C35 C36 H36A 109.5
C35 C36 H36B 109.5
H36A C36 H36B 109.5
C35 C36 H36C 109.5
H36A C36 H36C 109.5
H36B C36 H36C 109.5
C38 C37 P3 113.0(11)
C38 C37 H37A 109.0
P3 C37 H37A 109.0
C38 C37 H37B 109.0
P3 C37 H37B 109.0
H37A C37 H37B 107.8
C37 C38 H38A 109.5
C37 C38 H38B 109.5
H38A C38 H38B 109.5
C37 C38 H38C 109.5
H38A C38 H38C 109.5
H38B C38 H38C 109.5
C40 C39 P3 113.2(16)
C40 C39 H39A 108.9
P3 C39 H39A 108.9
C40 C39 H39B 108.9
P3 C39 H39B 108.9
H39A C39 H39B 107.8
C39 C40 H40A 109.5
C39 C40 H40B 109.5
H40A C40 H40B 109.5
C39 C40 H40C 109.5
H40A C40 H40C 109.5
H40B C40 H40C 109.5
C42 C41 P4 111.3(13)
C42 C41 H41A 109.4
P4 C41 H41A 109.4
C42 C41 H41B 109.4
P4 C41 H41B 109.4
H41A C41 H41B 108.0
C41 C42 H42A 109.5
C41 C42 H42B 109.5
H42A C42 H42B 109.5
C41 C42 H42C 109.5
H42A C42 H42C 109.5
H42B C42 H42C 109.5
C44 C43 P4 108.7(9)
C44 C43 H43A 109.9
P4 C43 H43A 109.9
C44 C43 H43B 109.9
P4 C43 H43B 109.9
H43A C43 H43B 108.3
C43 C44 H44A 109.5
C43 C44 H44B 109.5
H44A C44 H44B 109.5
C43 C44 H44C 109.5
H44A C44 H44C 109.5
H44B C44 H44C 109.5
C46 C45 P4 118.7(15)
C46 C45 H45A 107.6
P4 C45 H45A 107.6
C46 C45 H45B 107.6
P4 C45 H45B 107.6
H45A C45 H45B 107.1
C45 C46 H46A 109.5
C45 C46 H46B 109.5
H46A C46 H46B 109.5
C45 C46 H46C 109.5
H46A C46 H46C 109.5
H46B C46 H46C 109.5
C3 O1 C1 114.1(7)
C4 O2 C2 108.2(8)
C27 P1 C25 104.3(4)
C27 P1 C23 105.9(4)
C25 P1 C23 104.0(4)
C27 P1 Pt1 112.7(3)
C25 P1 Pt1 113.2(3)
C23 P1 Pt1 115.8(3)
C29 P2 C31 110.5(9)
C29 P2 C33 111.0(12)
C31 P2 C33 80.4(8)
C29 P2 Pt1 118.4(6)
C31 P2 Pt1 118.6(7)
C33 P2 Pt1 111.6(10)
C35 P3 C37 107.9(7)
C35 P3 C39 103.6(8)
C37 P3 C39 102.4(8)
C35 P3 Pt2 116.8(4)
C37 P3 Pt2 111.6(6)
C39 P3 Pt2 113.2(6)
C45 P4 C43 105.4(7)
C45 P4 C41 104.0(7)
C43 P4 C41 97.4(7)
C45 P4 Pt2 122.9(6)
C43 P4 Pt2 111.4(5)
C41 P4 Pt2 112.5(4)
C8 Pt1 C9 178.1(4)
C8 Pt1 P2 88.1(3)
C9 Pt1 P2 91.2(3)
C8 Pt1 P1 92.7(3)
C9 Pt1 P1 87.9(3)
P2 Pt1 P1 178.82(11)
C16 Pt2 C17 179.6(4)
C16 Pt2 P3 91.4(3)
C17 Pt2 P3 88.9(3)
C16 Pt2 P4 86.9(3)
C17 Pt2 P4 92.8(3)
P3 Pt2 P4 178.04(12)
C5 S1 C6 93.5(4)

loop_
_geom_bond_atom_site_label_1
_geom_bond_atom_site_label_2
_geom_bond_distance
C1 O1 1.399(12)
C1 C2 1.419(17)
C1 H1A 0.9900
C1 H1B 0.9900
C2 O2 1.455(14)
C2 H2A 0.9900
C2 H2B 0.9900
C3 O1 1.364(11)
C3 C5 1.387(12)
C3 C4 1.415(11)
C4 O2 1.367(10)
C4 C6 1.380(13)
C5 C7 1.424(11)
C5 S1 1.732(9)
C6 C15 1.418(12)
C6 S1 1.742(8)
C7 C8 1.194(11)
C8 Pt1 2.023(8)
C9 C10 1.378(15)
C9 C14 1.412(15)
C9 Pt1 2.061(9)
C10 C11 1.442(18)
C10 H10 0.9500
C11 C12 1.378(19)
C11 H11 0.9500
C12 C13 1.301(19)
C12 H12 0.9500
C13 C14 1.370(17)
C13 H13 0.9500
C14 H14 0.9500
C15 C16 1.201(12)
C16 Pt2 2.032(10)
C17 C22 1.382(14)
C17 C18 1.402(13)
C17 Pt2 2.062(9)
C18 C19 1.392(15)
C18 H18 0.9500
C19 C20 1.331(17)
C19 H19 0.9500
C20 C21 1.362(17)
C20 H20 0.9500
C21 C22 1.379(16)
C21 H21 0.9500
C22 H22 0.9500
C23 C24 1.511(13)
C23 P1 1.825(8)
C23 H23A 0.9900
C23 H23B 0.9900
C24 H24A 0.9800
C24 H24B 0.9800
C24 H24C 0.9800
C25 C26 1.528(14)
C25 P1 1.820(9)
C25 H25A 0.9900
C25 H25B 0.9900
C26 H26A 0.9800
C26 H26B 0.9800
C26 H26C 0.9800
C27 C28 1.533(13)
C27 P1 1.810(8)
C27 H27A 0.9900
C27 H27B 0.9900
C28 H28A 0.9800
C28 H28B 0.9800
C28 H28C 0.9800
C29 C30 1.57(2)
C29 P2 1.746(16)
C29 H29A 0.9900
C29 H29B 0.9900
C30 H30A 0.9800
C30 H30B 0.9800
C30 H30C 0.9800
C31 C32 1.540(16)
C31 P2 1.789(14)
C31 H31A 0.9900
C31 H31B 0.9900
C32 H32A 0.9800
C32 H32B 0.9800
C32 H32C 0.9800
C33 C34 1.431(17)
C33 P2 1.864(17)
C33 H33A 0.9900
C33 H33B 0.9900
C34 H34A 0.9800
C34 H34B 0.9800
C34 H34C 0.9800
C35 C36 1.62(2)
C35 P3 1.773(15)
C35 H35A 0.9900
C35 H35B 0.9900
C36 H36A 0.9800
C36 H36B 0.9800
C36 H36C 0.9800
C37 C38 1.55(2)
C37 P3 1.821(15)
C37 H37A 0.9900
C37 H37B 0.9900
C38 H38A 0.9800
C38 H38B 0.9800
C38 H38C 0.9800
C39 C40 1.48(3)
C39 P3 1.861(18)
C39 H39A 0.9900
C39 H39B 0.9900
C40 H40A 0.9800
C40 H40B 0.9800
C40 H40C 0.9800
C41 C42 1.47(3)
C41 P4 1.939(12)
C41 H41A 0.9900
C41 H41B 0.9900
C42 H42A 0.9800
C42 H42B 0.9800
C42 H42C 0.9800
C43 C44 1.65(2)
C43 P4 1.814(15)
C43 H43A 0.9900
C43 H43B 0.9900
C44 H44A 0.9800
C44 H44B 0.9800
C44 H44C 0.9800
C45 C46 1.442(16)
C45 P4 1.770(12)
C45 H45A 0.9900
C45 H45B 0.9900
C46 H46A 0.9800
C46 H46B 0.9800
C46 H46C 0.9800
P1 Pt1 2.289(2)
P2 Pt1 2.286(3)
P3 Pt2 2.279(3)
P4 Pt2 2.287(3)
